data_4317214
loop_
_publ_author_name
'Riccardo Pettinari'
'Claudio Pettinari'
'Fabio Marchetti'
'Roberto Gobetto'
'Carlo Nervi'
'Michele R. Chierotti'
'Eric J. Chan'
'Brian W. Skelton'
'Allan H. White'

_publ_contact_author_address
;
   Department of Chemistry
   University of Western Australia
   35 Stirling Highway
   Crawley
   Western Australia 6009
   Australia
;
_publ_contact_author_email bws@crystal.uwa.edu.au
_publ_contact_author_fax (+61)_08_6488_1118
_publ_contact_author_name 'Skelton, B. W.'
_publ_contact_author_phone (+61)_08_6488_7107
_publ_section_title
;
 Solid-State 15N CPMAS NMR and Computational Analysis of Ligand Hapticity
 in Rhodium(\h-diene) Poly(pyrazolyl)borate Complexes
;
_journal_name_full 'Inorganic Chemistry'
_journal_page_first 11205
_journal_page_last 11215
_journal_paper_doi 10.1021/ic101830e
_journal_volume 49
_journal_year 2010
_chemical_formula_moiety 'C43 H36 B N6 Rh'
_chemical_formula_sum 'C43 H36 B N6 Rh'
_chemical_formula_weight 750.5
_chemical_name_systematic
;
 ?
;
_space_group_IT_number 2
_symmetry_cell_setting triclinic
_symmetry_Int_Tables_number 2
_symmetry_space_group_name_Hall '-P 1'
_symmetry_space_group_name_H-M 'P -1'
_atom_sites_solution_hydrogens geom
_atom_sites_solution_primary direct
_atom_sites_solution_secondary difmap
_audit_creation_date 2008-03-24T08:50:30-00:00
_audit_creation_method 'WinGX routine CIF_UPDATE'
_cell_angle_alpha 71.2000(10)
_cell_angle_beta 82.1500(10)
_cell_angle_gamma 81.6850(10)
_cell_formula_units_Z 2
_cell_length_a 10.9306(10)
_cell_length_b 11.2265(10)
_cell_length_c 15.5737(14)
_cell_measurement_reflns_used 7006
_cell_measurement_temperature 298(2)
_cell_measurement_theta_max 27.4685
_cell_measurement_theta_min 2.236
_cell_volume 1781.8(3)
_computing_cell_refinement 'Siemens SAINT (Siemens, 1995)'
_computing_data_collection 'Siemens SMART (Siemens, 1995)'
_computing_data_reduction 'Siemens SAINT'
_computing_molecular_graphics xtal
_computing_publication_material WinGX
_computing_structure_refinement 'SHELXL-97 (Sheldrick, 1997)'
_computing_structure_solution SIR92
_diffrn_ambient_temperature 298(2)
_diffrn_measured_fraction_theta_full 0.988
_diffrn_measured_fraction_theta_max 0.979
_diffrn_measurement_device_type
;
Bruker SMART CCD diffractometer
;
_diffrn_measurement_method '\w scans'
_diffrn_radiation_monochromator graphite
_diffrn_radiation_type MoK\a
_diffrn_radiation_wavelength 0.71073
_diffrn_reflns_av_R_equivalents 0.0183
_diffrn_reflns_av_unetI/netI 0.0302
_diffrn_reflns_limit_h_max 14
_diffrn_reflns_limit_h_min -14
_diffrn_reflns_limit_k_max 14
_diffrn_reflns_limit_k_min -14
_diffrn_reflns_limit_l_max 20
_diffrn_reflns_limit_l_min -20
_diffrn_reflns_number 15815
_diffrn_reflns_theta_full 27
_diffrn_reflns_theta_max 27.55
_diffrn_reflns_theta_min 1.39
_exptl_absorpt_coefficient_mu 0.52
_exptl_absorpt_correction_T_max 1.0
_exptl_absorpt_correction_T_min 0.931941
_exptl_absorpt_correction_type multi-scan
_exptl_absorpt_process_details
;
 SADABS; Sheldrick, 1996
;
_exptl_crystal_colour orange
_exptl_crystal_density_diffrn 1.399
_exptl_crystal_density_method 'not measured'
_exptl_crystal_description trigonal_prism
_exptl_crystal_F_000 772
_exptl_crystal_size_max 0.28
_exptl_crystal_size_mid 0.25
_exptl_crystal_size_min 0.24
_refine_diff_density_max 0.82
_refine_diff_density_min -0.211
_refine_diff_density_rms 0.065
_refine_ls_extinction_method none
_refine_ls_goodness_of_fit_ref 1.061
_refine_ls_hydrogen_treatment constr
_refine_ls_matrix_type full
_refine_ls_number_parameters 463
_refine_ls_number_reflns 8066
_refine_ls_number_restraints 0
_refine_ls_restrained_S_all 1.061
_refine_ls_R_factor_all 0.0547
_refine_ls_R_factor_gt 0.0378
_refine_ls_shift/su_max 0.006
_refine_ls_shift/su_mean 0
_refine_ls_structure_factor_coef Fsqd
_refine_ls_weighting_details 'calc w=1/[\s^2^(Fo^2^)+(0.0503P)^2^+0.3740P] where P=(Fo^2^+2Fc^2^)/3'
_refine_ls_weighting_scheme calc
_refine_ls_wR_factor_gt 0.0886
_refine_ls_wR_factor_ref 0.0989
_reflns_number_gt 6296
_reflns_number_total 8066
_reflns_threshold_expression I>2sigma(I)
_cod_data_source_file ic101830e_si_003.cif
_cod_data_source_block cprh12
_cod_database_code 4317214

loop_
_symmetry_equiv_pos_as_xyz
'x, y, z'
'-x, -y, -z'

loop_
_atom_site_label
_atom_site_type_symbol
_atom_site_fract_x
_atom_site_fract_y
_atom_site_fract_z
_atom_site_U_iso_or_equiv
_atom_site_adp_type
_atom_site_occupancy
_atom_site_symmetry_multiplicity
_atom_site_calc_flag
_atom_site_refinement_flags
_atom_site_disorder_assembly
_atom_site_disorder_group
Rh Rh 0.688422(17) 0.552936(19) 0.265998(13) 0.04908(8) Uani 1 1 d . . .
B1 B 0.8724(3) 0.3094(3) 0.34857(18) 0.0448(6) Uani 1 1 d . . .
H1B H 0.9344 0.2352 0.3729 0.054 Uiso 1 1 calc R . .
N11 N 0.77039(18) 0.50117(19) 0.39017(13) 0.0465(4) Uani 1 1 d . . .
N12 N 0.84608(18) 0.38851(18) 0.41527(12) 0.0438(4) Uani 1 1 d . . .
C13 C 0.8845(2) 0.3720(2) 0.49886(16) 0.0471(5) Uani 1 1 d . . .
C14 C 0.8346(2) 0.4772(2) 0.52537(16) 0.0504(6) Uani 1 1 d . . .
C15 C 0.7642(2) 0.5552(2) 0.45562(17) 0.0515(6) Uani 1 1 d . . .
C131 C 0.9591(3) 0.2694(3) 0.55864(17) 0.0556(6) Uani 1 1 d . . .
C132 C 1.0132(3) 0.1568(3) 0.5426(2) 0.0798(10) Uani 1 1 d . . .
H132 H 1.0033 0.1432 0.487 0.096 Uiso 1 1 calc R . .
C133 C 1.0810(4) 0.0651(3) 0.6061(3) 0.0968(13) Uani 1 1 d . . .
H133 H 1.1182 -0.0096 0.5928 0.116 Uiso 1 1 calc R . .
C134 C 1.0957(4) 0.0799(4) 0.6878(3) 0.0955(13) Uani 1 1 d . . .
H134 H 1.141 0.0152 0.7313 0.115 Uiso 1 1 calc R . .
C135 C 1.0452(3) 0.1870(4) 0.7059(2) 0.0824(10) Uani 1 1 d . . .
H135 H 1.0568 0.197 0.7625 0.099 Uiso 1 1 calc R . .
C136 C 0.9752(3) 0.2858(3) 0.64342(18) 0.0621(7) Uani 1 1 d . . .
C141 C 0.8568(3) 0.4910(3) 0.60982(19) 0.0652(8) Uani 1 1 d . . .
H141 H 0.8239 0.5649 0.6258 0.078 Uiso 1 1 calc R . .
C142 C 0.9251(3) 0.3971(4) 0.66569(19) 0.0712(9) Uani 1 1 d . . .
H142 H 0.9405 0.4052 0.722 0.085 Uiso 1 1 calc R . .
C151 C 0.6943(3) 0.6810(3) 0.4499(2) 0.0740(8) Uani 1 1 d . . .
H15A H 0.6818 0.7276 0.3861 0.111 Uiso 1 1 calc R . .
H15B H 0.7416 0.7287 0.4741 0.111 Uiso 1 1 calc R . .
H15C H 0.6135 0.6694 0.4857 0.111 Uiso 1 1 calc R . .
N21 N 0.92591(17) 0.39220(18) 0.25496(13) 0.0433(4) Uani 1 1 d . . .
N22 N 0.86894(17) 0.50999(18) 0.21270(12) 0.0424(4) Uani 1 1 d . . .
C23 C 0.9465(2) 0.5611(2) 0.13859(15) 0.0453(5) Uani 1 1 d . . .
C24 C 1.0506(2) 0.4742(3) 0.13248(16) 0.0496(6) Uani 1 1 d . . .
C25 C 1.0350(2) 0.3684(3) 0.20824(17) 0.0508(6) Uani 1 1 d . . .
C231 C 0.9357(2) 0.6863(2) 0.07427(15) 0.0473(5) Uani 1 1 d . . .
C232 C 0.8481(2) 0.7865(2) 0.08472(17) 0.0540(6) Uani 1 1 d . . .
H232 H 0.7903 0.7735 0.1375 0.065 Uiso 1 1 calc R . .
C233 C 0.8450(3) 0.9030(3) 0.0196(2) 0.0673(8) Uani 1 1 d . . .
H233 H 0.7863 0.9705 0.0279 0.081 Uiso 1 1 calc R . .
C234 C 0.9279(3) 0.9225(3) -0.0587(2) 0.0772(9) Uani 1 1 d . . .
H234 H 0.9232 1.0022 -0.1049 0.093 Uiso 1 1 calc R . .
C235 C 1.0164(3) 0.8268(3) -0.0695(2) 0.0729(9) Uani 1 1 d . . .
H235 H 1.0726 0.8413 -0.1232 0.088 Uiso 1 1 calc R . .
C236 C 1.0251(3) 0.7085(3) -0.00283(17) 0.0580(7) Uani 1 1 d . . .
C241 C 1.1406(3) 0.5018(3) 0.0550(2) 0.0630(7) Uani 1 1 d . . .
H241 H 1.2106 0.4424 0.0503 0.076 Uiso 1 1 calc R . .
C242 C 1.1248(3) 0.6124(3) -0.01082(19) 0.0651(8) Uani 1 1 d . . .
H242 H 1.1811 0.6282 -0.0644 0.078 Uiso 1 1 calc R . .
C251 C 1.1200(3) 0.2494(3) 0.2366(2) 0.0701(8) Uani 1 1 d . . .
H25A H 1.1573 0.2458 0.2913 0.105 Uiso 1 1 calc R . .
H25B H 1.1858 0.2477 0.1874 0.105 Uiso 1 1 calc R . .
H25C H 1.0731 0.1765 0.2499 0.105 Uiso 1 1 calc R . .
N31 N 0.74937(19) 0.26115(18) 0.33937(13) 0.0463(4) Uani 1 1 d . . .
N32 N 0.73656(19) 0.23877(19) 0.25940(14) 0.0507(5) Uani 1 1 d . . .
C33 C 0.6302(2) 0.1855(2) 0.27620(17) 0.0509(6) Uani 1 1 d . . .
C34 C 0.5755(2) 0.1706(2) 0.36587(18) 0.0517(6) Uani 1 1 d . . .
C35 C 0.6560(2) 0.2198(2) 0.40464(16) 0.0485(5) Uani 1 1 d . . .
C331 C 0.5699(3) 0.1494(2) 0.2122(2) 0.0573(7) Uani 1 1 d . . .
C332 C 0.6175(3) 0.1671(3) 0.1211(2) 0.0678(8) Uani 1 1 d . . .
H332 H 0.6942 0.2019 0.0991 0.081 Uiso 1 1 calc R . .
C333 C 0.5531(4) 0.1340(3) 0.0637(3) 0.0849(11) Uani 1 1 d . . .
H333 H 0.5853 0.1464 0.002 0.102 Uiso 1 1 calc R . .
C334 C 0.4425(4) 0.0832(3) 0.0951(3) 0.0861(11) Uani 1 1 d . . .
H334 H 0.3986 0.0616 0.0546 0.103 Uiso 1 1 calc R . .
C335 C 0.3948(3) 0.0634(3) 0.1833(3) 0.0795(10) Uani 1 1 d . . .
H335 H 0.3192 0.0261 0.204 0.095 Uiso 1 1 calc R . .
C336 C 0.4568(3) 0.0979(2) 0.2448(2) 0.0620(7) Uani 1 1 d . . .
C341 C 0.4606(3) 0.1179(2) 0.3967(2) 0.0609(7) Uani 1 1 d . . .
H341 H 0.4239 0.1075 0.4572 0.073 Uiso 1 1 calc R . .
C342 C 0.4049(3) 0.0826(3) 0.3372(2) 0.0685(8) Uani 1 1 d . . .
H342 H 0.3286 0.0465 0.3575 0.082 Uiso 1 1 calc R . .
C351 C 0.6470(3) 0.2245(3) 0.50026(17) 0.0587(7) Uani 1 1 d . . .
H35A H 0.7235 0.1824 0.5278 0.088 Uiso 1 1 calc R . .
H35B H 0.5761 0.1814 0.5359 0.088 Uiso 1 1 calc R . .
H35C H 0.6354 0.313 0.4997 0.088 Uiso 1 1 calc R . .
C1 C 0.5176(3) 0.6648(4) 0.2830(2) 0.0815(10) Uani 1 1 d . . .
H1 H 0.5433 0.7148 0.3149 0.098 Uiso 1 1 calc R . .
C2 C 0.4994(3) 0.5408(4) 0.3168(2) 0.0917(12) Uani 1 1 d . . .
H2 H 0.5096 0.4871 0.3771 0.11 Uiso 1 1 calc R . .
C3 C 0.4591(3) 0.5033(4) 0.2394(3) 0.0952(13) Uani 1 1 d . . .
H3 H 0.4183 0.4236 0.2562 0.114 Uiso 1 1 calc R . .
C4 C 0.5793(3) 0.5113(3) 0.1780(2) 0.0683(8) Uani 1 1 d . . .
H4 H 0.6318 0.4422 0.1659 0.082 Uiso 1 1 calc R . .
C5 C 0.5989(2) 0.6369(3) 0.14298(18) 0.0561(6) Uani 1 1 d . . .
H5 H 0.6665 0.6718 0.1018 0.067 Uiso 1 1 calc R . .
C6 C 0.4890(3) 0.7086(3) 0.1841(2) 0.0723(8) Uani 1 1 d . . .
H6 H 0.4735 0.8018 0.1539 0.087 Uiso 1 1 calc R . .
C7 C 0.3844(3) 0.6285(4) 0.1887(3) 0.0951(12) Uani 1 1 d . . .
H7A H 0.3653 0.6306 0.1278 0.114 Uiso 1 1 calc R . .
H7B H 0.3077 0.6501 0.2249 0.114 Uiso 1 1 calc R . .

loop_
_atom_site_aniso_label
_atom_site_aniso_U_11
_atom_site_aniso_U_22
_atom_site_aniso_U_33
_atom_site_aniso_U_23
_atom_site_aniso_U_13
_atom_site_aniso_U_12
Rh 0.04133(12) 0.05637(13) 0.04379(12) -0.01072(9) -0.00170(8) -0.00010(8)
B1 0.0479(15) 0.0470(14) 0.0421(14) -0.0156(11) -0.0098(11) -0.0038(11)
N11 0.0470(11) 0.0491(11) 0.0429(10) -0.0150(9) 0.0004(8) -0.0056(9)
N12 0.0504(11) 0.0432(10) 0.0397(10) -0.0137(8) -0.0079(8) -0.0062(8)
C13 0.0517(14) 0.0525(14) 0.0407(12) -0.0139(10) -0.0046(10) -0.0184(11)
C14 0.0530(14) 0.0613(15) 0.0427(13) -0.0216(11) 0.0044(11) -0.0202(12)
C15 0.0511(14) 0.0548(14) 0.0519(14) -0.0235(12) 0.0091(11) -0.0133(11)
C131 0.0664(16) 0.0570(15) 0.0446(13) -0.0062(11) -0.0163(12) -0.0226(13)
C132 0.118(3) 0.0543(17) 0.072(2) -0.0120(15) -0.0488(19) -0.0061(17)
C133 0.131(3) 0.0592(19) 0.099(3) -0.0057(18) -0.062(3) -0.005(2)
C134 0.120(3) 0.079(2) 0.079(2) 0.0119(19) -0.054(2) -0.028(2)
C135 0.094(2) 0.106(3) 0.0447(16) 0.0010(17) -0.0250(16) -0.043(2)
C136 0.0666(17) 0.0800(19) 0.0423(14) -0.0097(13) -0.0082(12) -0.0343(15)
C141 0.0670(18) 0.088(2) 0.0559(16) -0.0402(16) 0.0082(14) -0.0291(16)
C142 0.0708(19) 0.109(3) 0.0457(15) -0.0309(16) -0.0015(14) -0.0363(18)
C151 0.072(2) 0.0707(19) 0.087(2) -0.0430(17) 0.0032(16) 0.0013(15)
N21 0.0410(10) 0.0494(11) 0.0414(10) -0.0162(8) -0.0072(8) -0.0028(8)
N22 0.0398(10) 0.0502(11) 0.0383(10) -0.0154(8) -0.0042(8) -0.0036(8)
C23 0.0427(12) 0.0620(15) 0.0374(12) -0.0213(11) -0.0037(9) -0.0117(11)
C24 0.0426(13) 0.0668(16) 0.0470(13) -0.0278(12) -0.0027(10) -0.0078(11)
C25 0.0443(13) 0.0646(16) 0.0511(14) -0.0297(12) -0.0080(11) 0.0013(11)
C231 0.0495(13) 0.0587(15) 0.0379(12) -0.0147(10) -0.0073(10) -0.0162(11)
C232 0.0560(15) 0.0612(16) 0.0483(14) -0.0157(12) -0.0106(11) -0.0154(12)
C233 0.0692(18) 0.0631(17) 0.0717(19) -0.0141(15) -0.0244(15) -0.0127(14)
C234 0.089(2) 0.074(2) 0.0624(19) 0.0024(16) -0.0201(17) -0.0323(19)
C235 0.077(2) 0.092(2) 0.0483(16) -0.0096(15) -0.0016(14) -0.0368(19)
C236 0.0605(16) 0.0769(18) 0.0426(13) -0.0197(13) -0.0017(12) -0.0270(14)
C241 0.0468(14) 0.091(2) 0.0613(17) -0.0402(16) 0.0063(12) -0.0098(14)
C242 0.0570(16) 0.095(2) 0.0496(15) -0.0305(16) 0.0112(12) -0.0242(15)
C251 0.0611(17) 0.077(2) 0.0735(19) -0.0338(16) -0.0062(14) 0.0140(15)
N31 0.0524(11) 0.0472(11) 0.0423(10) -0.0147(9) -0.0093(9) -0.0084(9)
N32 0.0569(12) 0.0544(12) 0.0468(11) -0.0193(9) -0.0111(9) -0.0109(10)
C33 0.0569(15) 0.0454(13) 0.0543(14) -0.0164(11) -0.0171(12) -0.0044(11)
C34 0.0523(14) 0.0433(13) 0.0584(15) -0.0108(11) -0.0130(12) -0.0057(11)
C35 0.0529(14) 0.0449(13) 0.0469(13) -0.0110(10) -0.0092(11) -0.0061(11)
C331 0.0591(16) 0.0453(14) 0.0746(18) -0.0230(13) -0.0276(14) 0.0023(12)
C332 0.078(2) 0.0694(18) 0.0687(19) -0.0326(15) -0.0246(15) -0.0053(15)
C333 0.097(3) 0.085(2) 0.093(2) -0.050(2) -0.047(2) 0.011(2)
C334 0.088(2) 0.082(2) 0.115(3) -0.060(2) -0.055(2) 0.0146(19)
C335 0.0632(19) 0.0624(18) 0.130(3) -0.044(2) -0.045(2) 0.0055(14)
C336 0.0596(16) 0.0441(14) 0.089(2) -0.0244(14) -0.0311(15) 0.0051(12)
C341 0.0534(15) 0.0524(15) 0.0721(18) -0.0094(13) -0.0106(13) -0.0083(12)
C342 0.0523(16) 0.0516(15) 0.098(2) -0.0118(15) -0.0206(16) -0.0099(12)
C351 0.0632(16) 0.0653(17) 0.0453(14) -0.0122(12) 0.0016(12) -0.0171(13)
C1 0.0613(19) 0.105(3) 0.0650(19) -0.0242(19) -0.0059(15) 0.0285(18)
C2 0.0465(17) 0.121(3) 0.067(2) 0.015(2) 0.0051(15) 0.0099(18)
C3 0.0541(18) 0.092(2) 0.111(3) 0.021(2) -0.0215(18) -0.0252(17)
C4 0.0565(17) 0.0641(18) 0.084(2) -0.0154(15) -0.0292(15) -0.0019(13)
C5 0.0455(14) 0.0689(17) 0.0510(14) -0.0106(12) -0.0098(11) -0.0099(12)
C6 0.0645(18) 0.0699(19) 0.0692(19) -0.0089(15) -0.0153(15) 0.0147(15)
C7 0.0468(17) 0.118(3) 0.092(3) 0.005(2) -0.0122(16) -0.0020(18)

loop_
_atom_type_symbol
_atom_type_description
_atom_type_scat_dispersion_real
_atom_type_scat_dispersion_imag
_atom_type_scat_source
C C 0.0033 0.0016 'International Tables Vol C Tables 4.2.6.8 and 6.1.1.4'
H H 0 0 'International Tables Vol C Tables 4.2.6.8 and 6.1.1.4'
B B 0.0013 0.0007 'International Tables Vol C Tables 4.2.6.8 and 6.1.1.4'
N N 0.0061 0.0033 'International Tables Vol C Tables 4.2.6.8 and 6.1.1.4'
Rh Rh -1.1178 0.9187 'International Tables Vol C Tables 4.2.6.8 and 6.1.1.4'

loop_
_geom_angle_atom_site_label_1
_geom_angle_atom_site_label_2
_geom_angle_atom_site_label_3
_geom_angle
_geom_angle_site_symmetry_1
_geom_angle_site_symmetry_3
_geom_angle_publ_flag
N22 Rh N11 83.63(7) . . ?
N22 Rh C2 162.14(14) . . ?
N11 Rh C2 99.88(11) . . ?
N22 Rh C1 157.89(12) . . ?
N11 Rh C1 106.73(11) . . ?
C2 Rh C1 37.22(15) . . ?
N22 Rh C4 102.17(10) . . ?
N11 Rh C4 150.51(10) . . ?
C2 Rh C4 66.39(15) . . ?
C1 Rh C4 78.60(14) . . ?
N22 Rh C5 100.53(9) . . ?
N11 Rh C5 170.22(9) . . ?
C2 Rh C5 78.89(12) . . ?
C1 Rh C5 66.40(12) . . ?
C4 Rh C5 37.52(11) . . ?
N21 B1 N12 109.25(19) . . ?
N21 B1 N31 110.40(19) . . ?
N12 B1 N31 109.4(2) . . ?
N21 B1 H1B 109.3 . . ?
N12 B1 H1B 109.3 . . ?
N31 B1 H1B 109.3 . . ?
C15 N11 N12 107.9(2) . . ?
C15 N11 Rh 133.32(18) . . ?
N12 N11 Rh 118.74(14) . . ?
C13 N12 N11 108.75(19) . . ?
C13 N12 B1 133.1(2) . . ?
N11 N12 B1 118.13(18) . . ?
N12 C13 C14 107.5(2) . . ?
N12 C13 C131 132.2(2) . . ?
C14 C13 C131 120.2(2) . . ?
C13 C14 C15 106.3(2) . . ?
C13 C14 C141 122.3(3) . . ?
C15 C14 C141 131.4(3) . . ?
N11 C15 C14 109.5(2) . . ?
N11 C15 C151 122.9(3) . . ?
C14 C15 C151 127.6(2) . . ?
C132 C131 C136 117.6(3) . . ?
C132 C131 C13 127.0(2) . . ?
C136 C131 C13 115.4(3) . . ?
C133 C132 C131 121.3(3) . . ?
C133 C132 H132 119.4 . . ?
C131 C132 H132 119.4 . . ?
C134 C133 C132 121.3(4) . . ?
C134 C133 H133 119.4 . . ?
C132 C133 H133 119.4 . . ?
C135 C134 C133 119.4(3) . . ?
C135 C134 H134 120.3 . . ?
C133 C134 H134 120.3 . . ?
C134 C135 C136 122.4(3) . . ?
C134 C135 H135 118.8 . . ?
C136 C135 H135 118.8 . . ?
C142 C136 C135 120.0(3) . . ?
C142 C136 C131 121.9(3) . . ?
C135 C136 C131 118.0(3) . . ?
C142 C141 C14 118.2(3) . . ?
C142 C141 H141 120.9 . . ?
C14 C141 H141 120.9 . . ?
C141 C142 C136 122.0(3) . . ?
C141 C142 H142 119 . . ?
C136 C142 H142 119 . . ?
C15 C151 H15A 109.5 . . ?
C15 C151 H15B 109.5 . . ?
H15A C151 H15B 109.5 . . ?
C15 C151 H15C 109.5 . . ?
H15A C151 H15C 109.5 . . ?
H15B C151 H15C 109.5 . . ?
C25 N21 N22 111.01(19) . . ?
C25 N21 B1 127.2(2) . . ?
N22 N21 B1 121.46(18) . . ?
C23 N22 N21 105.96(18) . . ?
C23 N22 Rh 137.46(16) . . ?
N21 N22 Rh 116.07(14) . . ?
N22 C23 C24 109.9(2) . . ?
N22 C23 C231 128.9(2) . . ?
C24 C23 C231 121.2(2) . . ?
C25 C24 C23 105.8(2) . . ?
C25 C24 C241 133.6(3) . . ?
C23 C24 C241 120.4(3) . . ?
N21 C25 C24 107.3(2) . . ?
N21 C25 C251 124.3(2) . . ?
C24 C25 C251 128.4(2) . . ?
C232 C231 C236 119.1(2) . . ?
C232 C231 C23 124.9(2) . . ?
C236 C231 C23 115.9(2) . . ?
C233 C232 C231 120.7(3) . . ?
C233 C232 H232 119.6 . . ?
C231 C232 H232 119.6 . . ?
C232 C233 C234 120.1(3) . . ?
C232 C233 H233 120 . . ?
C234 C233 H233 120 . . ?
C235 C234 C233 120.2(3) . . ?
C235 C234 H234 119.9 . . ?
C233 C234 H234 119.9 . . ?
C234 C235 C236 121.0(3) . . ?
C234 C235 H235 119.5 . . ?
C236 C235 H235 119.5 . . ?
C235 C236 C231 118.6(3) . . ?
C235 C236 C242 120.7(3) . . ?
C231 C236 C242 120.7(3) . . ?
C242 C241 C24 119.0(3) . . ?
C242 C241 H241 120.5 . . ?
C24 C241 H241 120.5 . . ?
C241 C242 C236 122.0(2) . . ?
C241 C242 H242 119 . . ?
C236 C242 H242 119 . . ?
C25 C251 H25A 109.5 . . ?
C25 C251 H25B 109.5 . . ?
H25A C251 H25B 109.5 . . ?
C25 C251 H25C 109.5 . . ?
H25A C251 H25C 109.5 . . ?
H25B C251 H25C 109.5 . . ?
C35 N31 N32 112.08(19) . . ?
C35 N31 B1 128.8(2) . . ?
N32 N31 B1 118.46(19) . . ?
C33 N32 N31 104.23(19) . . ?
N32 C33 C34 112.2(2) . . ?
N32 C33 C331 126.8(2) . . ?
C34 C33 C331 120.9(2) . . ?
C35 C34 C33 104.5(2) . . ?
C35 C34 C341 134.6(3) . . ?
C33 C34 C341 120.9(2) . . ?
N31 C35 C34 107.0(2) . . ?
N31 C35 C351 124.9(2) . . ?
C34 C35 C351 128.1(2) . . ?
C336 C331 C332 120.0(3) . . ?
C336 C331 C33 116.6(3) . . ?
C332 C331 C33 123.3(3) . . ?
C333 C332 C331 120.0(3) . . ?
C333 C332 H332 120 . . ?
C331 C332 H332 120 . . ?
C334 C333 C332 120.3(4) . . ?
C334 C333 H333 119.8 . . ?
C332 C333 H333 119.8 . . ?
C335 C334 C333 121.0(3) . . ?
C335 C334 H334 119.5 . . ?
C333 C334 H334 119.5 . . ?
C334 C335 C336 120.8(3) . . ?
C334 C335 H335 119.6 . . ?
C336 C335 H335 119.6 . . ?
C331 C336 C335 117.9(3) . . ?
C331 C336 C342 120.7(3) . . ?
C335 C336 C342 121.4(3) . . ?
C342 C341 C34 118.2(3) . . ?
C342 C341 H341 120.9 . . ?
C34 C341 H341 120.9 . . ?
C341 C342 C336 122.6(3) . . ?
C341 C342 H342 118.7 . . ?
C336 C342 H342 118.7 . . ?
C35 C351 H35A 109.5 . . ?
C35 C351 H35B 109.5 . . ?
H35A C351 H35B 109.5 . . ?
C35 C351 H35C 109.5 . . ?
H35A C351 H35C 109.5 . . ?
H35B C351 H35C 109.5 . . ?
C2 C1 C6 106.6(3) . . ?
C2 C1 Rh 70.87(18) . . ?
C6 C1 Rh 97.14(19) . . ?
C2 C1 H1 126.7 . . ?
C6 C1 H1 126.7 . . ?
Rh C1 H1 99.8 . . ?
C1 C2 C3 107.1(3) . . ?
C1 C2 Rh 71.91(19) . . ?
C3 C2 Rh 96.9(2) . . ?
C1 C2 H2 126.4 . . ?
C3 C2 H2 126.4 . . ?
Rh C2 H2 99.3 . . ?
C4 C3 C2 99.6(2) . . ?
C4 C3 C7 100.5(3) . . ?
C2 C3 C7 100.3(3) . . ?
C4 C3 H3 117.7 . . ?
C2 C3 H3 117.7 . . ?
C7 C3 H3 117.7 . . ?
C5 C4 C3 107.5(3) . . ?
C5 C4 Rh 71.79(16) . . ?
C3 C4 Rh 96.9(2) . . ?
C5 C4 H4 126.3 . . ?
C3 C4 H4 126.3 . . ?
Rh C4 H4 99.3 . . ?
C4 C5 C6 105.6(3) . . ?
C4 C5 Rh 70.69(16) . . ?
C6 C5 Rh 96.20(17) . . ?
C4 C5 H5 127.2 . . ?
C6 C5 H5 127.2 . . ?
Rh C5 H5 100.6 . . ?
C1 C6 C5 100.2(2) . . ?
C1 C6 C7 101.4(3) . . ?
C5 C6 C7 100.8(3) . . ?
C1 C6 H6 117.2 . . ?
C5 C6 H6 117.2 . . ?
C7 C6 H6 117.2 . . ?
C6 C7 C3 93.3(2) . . ?
C6 C7 H7A 113.1 . . ?
C3 C7 H7A 113.1 . . ?
C6 C7 H7B 113.1 . . ?
C3 C7 H7B 113.1 . . ?
H7A C7 H7B 110.4 . . ?

loop_
_geom_bond_atom_site_label_1
_geom_bond_atom_site_label_2
_geom_bond_distance
_geom_bond_site_symmetry_2
_geom_bond_publ_flag
Rh N22 2.0857(18) . ?
Rh N11 2.116(2) . ?
Rh C2 2.117(3) . ?
Rh C1 2.130(3) . ?
Rh C4 2.130(3) . ?
Rh C5 2.144(3) . ?
B1 N21 1.544(3) . ?
B1 N12 1.546(3) . ?
B1 N31 1.561(3) . ?
B1 H1B 1 . ?
N11 C15 1.334(3) . ?
N11 N12 1.380(3) . ?
N12 C13 1.370(3) . ?
C13 C14 1.389(4) . ?
C13 C131 1.450(4) . ?
C14 C15 1.400(4) . ?
C14 C141 1.429(4) . ?
C15 C151 1.487(4) . ?
C131 C132 1.399(4) . ?
C131 C136 1.428(4) . ?
C132 C133 1.382(4) . ?
C132 H132 0.95 . ?
C133 C134 1.367(5) . ?
C133 H133 0.95 . ?
C134 C135 1.347(5) . ?
C134 H134 0.95 . ?
C135 C136 1.423(4) . ?
C135 H135 0.95 . ?
C136 C142 1.418(5) . ?
C141 C142 1.335(4) . ?
C141 H141 0.95 . ?
C142 H142 0.95 . ?
C151 H15A 0.98 . ?
C151 H15B 0.98 . ?
C151 H15C 0.98 . ?
N21 C25 1.348(3) . ?
N21 N22 1.372(3) . ?
N22 C23 1.351(3) . ?
C23 C24 1.403(3) . ?
C23 C231 1.438(3) . ?
C24 C25 1.390(4) . ?
C24 C241 1.429(3) . ?
C25 C251 1.489(4) . ?
C231 C232 1.404(4) . ?
C231 C236 1.420(3) . ?
C232 C233 1.372(4) . ?
C232 H232 0.95 . ?
C233 C234 1.392(5) . ?
C233 H233 0.95 . ?
C234 C235 1.375(5) . ?
C234 H234 0.95 . ?
C235 C236 1.398(4) . ?
C235 H235 0.95 . ?
C236 C242 1.441(4) . ?
C241 C242 1.338(4) . ?
C241 H241 0.95 . ?
C242 H242 0.95 . ?
C251 H25A 0.98 . ?
C251 H25B 0.98 . ?
C251 H25C 0.98 . ?
N31 C35 1.357(3) . ?
N31 N32 1.376(3) . ?
N32 C33 1.340(3) . ?
C33 C34 1.409(4) . ?
C33 C331 1.452(3) . ?
C34 C35 1.394(3) . ?
C34 C341 1.423(4) . ?
C35 C351 1.497(3) . ?
C331 C336 1.403(4) . ?
C331 C332 1.404(4) . ?
C332 C333 1.377(4) . ?
C332 H332 0.95 . ?
C333 C334 1.373(5) . ?
C333 H333 0.95 . ?
C334 C335 1.360(5) . ?
C334 H334 0.95 . ?
C335 C336 1.421(4) . ?
C335 H335 0.95 . ?
C336 C342 1.438(4) . ?
C341 C342 1.359(4) . ?
C341 H341 0.95 . ?
C342 H342 0.95 . ?
C351 H35A 0.98 . ?
C351 H35B 0.98 . ?
C351 H35C 0.98 . ?
C1 C2 1.355(5) . ?
C1 C6 1.520(4) . ?
C1 H1 0.95 . ?
C2 C3 1.532(6) . ?
C2 H2 0.95 . ?
C3 C4 1.512(5) . ?
C3 C7 1.548(5) . ?
C3 H3 1 . ?
C4 C5 1.375(4) . ?
C4 H4 0.95 . ?
C5 C6 1.531(4) . ?
C5 H5 0.95 . ?
C6 C7 1.534(5) . ?
C6 H6 1 . ?
C7 H7A 0.99 . ?
C7 H7B 0.99 . ?
